data_4344726
loop_
_publ_author_name
'Naktode, Kishor'
'Das, Suman'
'Bhattacharjee, Jayeeta'
'Nayek, Hari Pada'
'Panda, Tarun K.'

_publ_section_title
;
 Imidazolin-2-iminato Ligand-Supported Titanium Complexes as Catalysts for
 the Synthesis of Urea Derivatives.
;
_journal_issue 3
_journal_name_full 'Inorganic chemistry'
_journal_page_first 1142
_journal_page_last 1153
_journal_paper_doi 10.1021/acs.inorgchem.5b02302
_journal_volume 55
_journal_year 2016
_chemical_formula_sum 'C45 H97 N15 Ti2'
_chemical_formula_weight 944.17
_space_group_crystal_system monoclinic
_space_group_IT_number 15
_space_group_name_Hall '-C 2yc'
_space_group_name_H-M_alt 'C 1 2/c 1'
_symmetry_space_group_name_Hall '-C 2yc'
_symmetry_space_group_name_H-M 'C 1 2/c 1'
_atom_sites_solution_hydrogens geom
_audit_creation_method SHELXL-2014/7
_cell_angle_alpha 90
_cell_angle_beta 120.972(9)
_cell_angle_gamma 90
_cell_formula_units_Z 4
_cell_length_a 21.7362(14)
_cell_length_b 15.8393(7)
_cell_length_c 19.1596(12)
_cell_measurement_reflns_used 11678
_cell_measurement_temperature 293(2)
_cell_measurement_theta_max 70.647
_cell_measurement_theta_min 3.662
_cell_volume 5655.9(8)
_computing_structure_refinement 'SHELXL-2014/7 (Sheldrick, 2014)'
_diffrn_ambient_temperature 293(2)
_diffrn_measured_fraction_theta_full 0.999
_diffrn_measured_fraction_theta_max 0.983
_diffrn_measurement_device_type 'Agilent Supernova'
_diffrn_radiation_type CuK\a
_diffrn_radiation_wavelength 1.54184
_diffrn_reflns_av_R_equivalents 0.0369
_diffrn_reflns_av_unetI/netI 0.0441
_diffrn_reflns_laue_measured_fraction_full 0.999
_diffrn_reflns_laue_measured_fraction_max 0.983
_diffrn_reflns_limit_h_max 26
_diffrn_reflns_limit_h_min -22
_diffrn_reflns_limit_k_max 19
_diffrn_reflns_limit_k_min -12
_diffrn_reflns_limit_l_max 22
_diffrn_reflns_limit_l_min -23
_diffrn_reflns_number 11678
_diffrn_reflns_point_group_measured_fraction_full 0.999
_diffrn_reflns_point_group_measured_fraction_max 0.983
_diffrn_reflns_theta_full 67.684
_diffrn_reflns_theta_max 70.647
_diffrn_reflns_theta_min 3.662
_exptl_absorpt_coefficient_mu 2.723
_exptl_crystal_colour yellow
_exptl_crystal_density_diffrn 1.109
_exptl_crystal_description block
_exptl_crystal_F_000 2064
_exptl_crystal_size_max 0.16
_exptl_crystal_size_mid 0.13
_exptl_crystal_size_min 0.10
_refine_diff_density_max 0.753
_refine_diff_density_min -0.397
_refine_diff_density_rms 0.050
_refine_ls_extinction_coef 0.00079(7)
_refine_ls_extinction_expression Fc^*^=kFc[1+0.001xFc^2^\l^3^/sin(2\q)]^-1/4^
_refine_ls_extinction_method 'SHELXL-2014/7 (Sheldrick 2014'
_refine_ls_goodness_of_fit_ref 1.058
_refine_ls_hydrogen_treatment constr
_refine_ls_matrix_type full
_refine_ls_number_parameters 294
_refine_ls_number_reflns 5357
_refine_ls_number_restraints 0
_refine_ls_restrained_S_all 1.058
_refine_ls_R_factor_all 0.0502
_refine_ls_R_factor_gt 0.0446
_refine_ls_shift/su_max 0.017
_refine_ls_shift/su_mean 0.000
_refine_ls_structure_factor_coef Fsqd
_refine_ls_weighting_details 'w=1/[\s^2^(Fo^2^)+(0.0741P)^2^+1.2565P] where P=(Fo^2^+2Fc^2^)/3'
_refine_ls_weighting_scheme calc
_refine_ls_wR_factor_gt 0.1237
_refine_ls_wR_factor_ref 0.1307
_reflns_Friedel_coverage 0.000
_reflns_number_gt 4719
_reflns_number_total 5357
_reflns_threshold_expression 'I > 2\s(I)'
_cod_data_source_file ic5b02302_si_002.cif
_cod_data_source_block 1a
_cod_original_cell_volume 5655.9(7)
_cod_database_code 4344726
_shelx_shelxl_version_number 2014/7
_shelx_space_group_comment
;
The symmetry employed for this shelxl refinement is uniquely defined
by the following loop, which should always be used as a source of
symmetry information in preference to the above space-group names.
They are only intended as comments.
;

loop_
_space_group_symop_operation_xyz
'x, y, z'
'-x, y, -z+1/2'
'x+1/2, y+1/2, z'
'-x+1/2, y+1/2, -z+1/2'
'-x, -y, -z'
'x, -y, z-1/2'
'-x+1/2, -y+1/2, -z'
'x+1/2, -y+1/2, z-1/2'

loop_
_atom_site_label
_atom_site_type_symbol
_atom_site_fract_x
_atom_site_fract_y
_atom_site_fract_z
_atom_site_U_iso_or_equiv
_atom_site_adp_type
_atom_site_occupancy
_atom_site_site_symmetry_order
_atom_site_calc_flag
_atom_site_refinement_flags_posn
_atom_site_refinement_flags_adp
_atom_site_refinement_flags_occupancy
Ti1 Ti 0.19783(2) 0.05783(2) 0.43589(2) 0.02848(14) Uani 1 1 d . . .
N1 N 0.11412(8) -0.16815(11) 0.31999(9) 0.0324(4) Uani 1 1 d . . .
N2 N 0.11987(8) -0.17929(11) 0.43768(9) 0.0318(3) Uani 1 1 d . . .
N3 N 0.15929(8) -0.04799(11) 0.40995(9) 0.0320(4) Uani 1 1 d . . .
N4 N 0.18556(9) 0.12549(11) 0.34449(10) 0.0384(4) Uani 1 1 d . . .
N5 N 0.29878(9) 0.04153(12) 0.50224(10) 0.0396(4) Uani 1 1 d . . .
N6 N 0.15923(11) 0.12279(12) 0.48951(12) 0.0445(4) Uani 1 1 d . . .
N7 N 0.03389(8) 0.45502(10) 0.22269(10) 0.0305(3) Uani 1 1 d . . .
N8 N 0.0000 0.58546(13) 0.2500 0.0270(3) Uani 1 2 d S T P
H8 H 0.0340 0.6027 0.2930 0.041 Uiso 0.5 1 calc R U P
C1 C 0.13327(9) -0.12370(12) 0.39109(10) 0.0288(4) Uani 1 1 d . . .
C2 C 0.09073(10) -0.24782(13) 0.32457(12) 0.0376(4) Uani 1 1 d . . .
H2 H 0.0750 -0.2894 0.2847 0.045 Uiso 1 1 calc R U .
C3 C 0.09458(10) -0.25497(13) 0.39636(12) 0.0363(4) Uani 1 1 d . . .
H17 H 0.0824 -0.3025 0.4152 0.044 Uiso 1 1 calc R U .
C4 C 0.12179(10) -0.13546(15) 0.25188(11) 0.0384(5) Uani 1 1 d . . .
C5 C 0.09621(13) -0.20345(19) 0.18608(14) 0.0572(7) Uani 1 1 d . . .
H21A H 0.1258 -0.2527 0.2081 0.086 Uiso 1 1 calc R U .
H21B H 0.0995 -0.1825 0.1411 0.086 Uiso 1 1 calc R U .
H21C H 0.0473 -0.2178 0.1677 0.086 Uiso 1 1 calc R U .
C6 C 0.07565(12) -0.05683(16) 0.21623(13) 0.0471(6) Uani 1 1 d . . .
H19A H 0.0265 -0.0704 0.1977 0.071 Uiso 1 1 calc R U .
H19B H 0.0794 -0.0368 0.1713 0.071 Uiso 1 1 calc R U .
H19C H 0.0919 -0.0138 0.2572 0.071 Uiso 1 1 calc R U .
C7 C 0.20138(11) -0.11800(16) 0.28422(13) 0.0440(5) Uani 1 1 d . . .
H20A H 0.2196 -0.0800 0.3297 0.066 Uiso 1 1 calc R U .
H20B H 0.2066 -0.0929 0.2420 0.066 Uiso 1 1 calc R U .
H20C H 0.2277 -0.1701 0.3013 0.066 Uiso 1 1 calc R U .
C8 C 0.13587(11) -0.16248(15) 0.52211(11) 0.0399(5) Uani 1 1 d . . .
C9 C 0.21664(12) -0.1539(2) 0.57773(12) 0.0593(7) Uani 1 1 d . . .
H24A H 0.2397 -0.2036 0.5734 0.089 Uiso 1 1 calc R U .
H24B H 0.2281 -0.1474 0.6330 0.089 Uiso 1 1 calc R U .
H24C H 0.2331 -0.1054 0.5619 0.089 Uiso 1 1 calc R U .
C10 C 0.10963(14) -0.23654(17) 0.55057(14) 0.0537(6) Uani 1 1 d . . .
H22A H 0.0588 -0.2433 0.5147 0.080 Uiso 1 1 calc R U .
H22B H 0.1197 -0.2259 0.6048 0.080 Uiso 1 1 calc R U .
H22C H 0.1338 -0.2871 0.5502 0.080 Uiso 1 1 calc R U .
C11 C 0.09606(15) -0.08312(17) 0.52237(15) 0.0558(6) Uani 1 1 d . . .
H23A H 0.1132 -0.0354 0.5063 0.084 Uiso 1 1 calc R U .
H23B H 0.1044 -0.0739 0.5761 0.084 Uiso 1 1 calc R U .
H23C H 0.0456 -0.0902 0.4848 0.084 Uiso 1 1 calc R U .
C12 C 0.13064(14) 0.18771(18) 0.30176(15) 0.0590(7) Uani 1 1 d . . .
H5CA H 0.0974 0.1679 0.2478 0.089 Uiso 1 1 calc R U .
H5CB H 0.1521 0.2395 0.2987 0.089 Uiso 1 1 calc R U .
H5CC H 0.1056 0.1974 0.3302 0.089 Uiso 1 1 calc R U .
C13 C 0.22719(13) 0.11296(17) 0.30588(14) 0.0504(6) Uani 1 1 d . . .
H5BA H 0.2668 0.0760 0.3388 0.076 Uiso 1 1 calc R U .
H5BB H 0.2450 0.1664 0.3001 0.076 Uiso 1 1 calc R U .
H5BC H 0.1974 0.0882 0.2531 0.076 Uiso 1 1 calc R U .
C14 C 0.34502(13) 0.11538(19) 0.52940(16) 0.0601(7) Uani 1 1 d . . .
H4A H 0.3740 0.1155 0.5049 0.090 Uiso 1 1 calc R U .
H4B H 0.3755 0.1139 0.5876 0.090 Uiso 1 1 calc R U .
H4C H 0.3161 0.1655 0.5137 0.090 Uiso 1 1 calc R U .
C15 C 0.33977(11) -0.03583(17) 0.52192(13) 0.0462(5) Uani 1 1 d . . .
H6A H 0.3077 -0.0832 0.5033 0.069 Uiso 1 1 calc R U .
H6B H 0.3715 -0.0396 0.5798 0.069 Uiso 1 1 calc R U .
H6C H 0.3673 -0.0360 0.4957 0.069 Uiso 1 1 calc R U .
C16 C 0.20033(19) 0.1592(2) 0.57055(16) 0.0701(8) Uani 1 1 d . . .
H10A H 0.1911 0.1281 0.6072 0.105 Uiso 1 1 calc R U .
H10B H 0.1865 0.2170 0.5689 0.105 Uiso 1 1 calc R U .
H10C H 0.2506 0.1564 0.5891 0.105 Uiso 1 1 calc R U .
C17 C 0.08311(16) 0.1317(2) 0.4558(2) 0.0732(9) Uani 1 1 d . . .
H11A H 0.0578 0.1035 0.4042 0.110 Uiso 1 1 calc R U .
H11B H 0.0706 0.1905 0.4486 0.110 Uiso 1 1 calc R U .
H11C H 0.0702 0.1070 0.4923 0.110 Uiso 1 1 calc R U .
C18 C 0.14876(10) 0.52581(16) 0.26911(13) 0.0421(5) Uani 1 1 d . . .
H7A H 0.1337 0.5738 0.2872 0.063 Uiso 1 1 calc R U .
H7B H 0.1821 0.5437 0.2534 0.063 Uiso 1 1 calc R U .
H7C H 0.1715 0.4854 0.3125 0.063 Uiso 1 1 calc R U .
C19 C 0.08341(9) 0.48521(13) 0.19616(11) 0.0338(4) Uani 1 1 d . . .
C20 C 0.10757(13) 0.41042(17) 0.16601(15) 0.0513(6) Uani 1 1 d . . .
H20D H 0.1341 0.3716 0.2100 0.077 Uiso 1 1 calc R U .
H20E H 0.1375 0.4301 0.1462 0.077 Uiso 1 1 calc R U .
H20F H 0.0663 0.3824 0.1229 0.077 Uiso 1 1 calc R U .
C21 C 0.04465(12) 0.54868(16) 0.12674(14) 0.0458(5) Uani 1 1 d . . .
H21D H 0.0036 0.5222 0.0819 0.069 Uiso 1 1 calc R U .
H21E H 0.0767 0.5677 0.1095 0.069 Uiso 1 1 calc R U .
H21F H 0.0293 0.5961 0.1453 0.069 Uiso 1 1 calc R U .
C22 C 0.02055(10) 0.37152(12) 0.23383(12) 0.0356(4) Uani 1 1 d . . .
H3 H 0.0376 0.3239 0.2208 0.043 Uiso 1 1 calc R U .
C23 C 0.0000 0.50786(16) 0.2500 0.0270(3) Uani 1 2 d S T P

loop_
_atom_site_aniso_label
_atom_site_aniso_U_11
_atom_site_aniso_U_22
_atom_site_aniso_U_33
_atom_site_aniso_U_23
_atom_site_aniso_U_13
_atom_site_aniso_U_12
Ti1 0.0284(2) 0.0277(2) 0.02519(19) -0.00037(12) 0.01076(14) -0.00147(12)
N1 0.0260(7) 0.0376(9) 0.0271(7) -0.0069(6) 0.0091(6) -0.0064(7)
N2 0.0272(7) 0.0338(9) 0.0249(7) 0.0028(6) 0.0065(6) -0.0033(6)
N3 0.0318(8) 0.0330(9) 0.0243(7) -0.0017(6) 0.0094(6) -0.0050(6)
N4 0.0421(9) 0.0347(9) 0.0350(8) 0.0073(7) 0.0175(7) 0.0044(7)
N5 0.0322(8) 0.0423(10) 0.0331(8) 0.0034(7) 0.0088(7) -0.0029(7)
N6 0.0566(11) 0.0364(10) 0.0493(10) -0.0028(8) 0.0335(9) 0.0003(8)
N7 0.0252(7) 0.0275(8) 0.0338(8) -0.0011(6) 0.0116(6) 0.0011(6)
N8 0.0237(7) 0.0217(7) 0.0340(8) 0.000 0.0137(6) 0.000
C1 0.0221(7) 0.0329(10) 0.0232(8) 0.0003(7) 0.0057(6) -0.0002(7)
C2 0.0286(9) 0.0355(11) 0.0410(10) -0.0091(9) 0.0124(8) -0.0064(8)
C3 0.0282(9) 0.0305(10) 0.0406(10) 0.0012(8) 0.0108(8) -0.0026(8)
C4 0.0313(9) 0.0538(13) 0.0276(9) -0.0090(9) 0.0133(7) -0.0111(9)
C5 0.0509(13) 0.083(2) 0.0403(11) -0.0265(12) 0.0253(10) -0.0258(13)
C6 0.0385(11) 0.0669(17) 0.0269(10) 0.0076(9) 0.0103(8) -0.0040(10)
C7 0.0342(10) 0.0587(14) 0.0379(10) -0.0098(10) 0.0177(8) -0.0121(10)
C8 0.0389(10) 0.0481(13) 0.0269(9) 0.0048(8) 0.0129(8) -0.0077(9)
C9 0.0446(12) 0.091(2) 0.0239(9) 0.0034(11) 0.0043(9) -0.0215(13)
C10 0.0579(13) 0.0580(16) 0.0412(11) 0.0096(11) 0.0227(10) -0.0123(12)
C11 0.0766(17) 0.0566(15) 0.0478(13) -0.0024(12) 0.0417(13) -0.0066(14)
C12 0.0551(14) 0.0549(16) 0.0531(13) 0.0200(12) 0.0179(11) 0.0147(12)
C13 0.0597(14) 0.0543(15) 0.0430(11) 0.0088(11) 0.0306(11) -0.0001(12)
C14 0.0450(12) 0.0634(17) 0.0529(13) -0.0029(12) 0.0116(11) -0.0175(12)
C15 0.0340(10) 0.0627(15) 0.0335(10) 0.0079(10) 0.0113(8) 0.0108(10)
C16 0.109(2) 0.0585(17) 0.0523(14) -0.0089(13) 0.0485(16) 0.0061(17)
C17 0.0679(17) 0.0632(18) 0.109(2) -0.0009(17) 0.0602(19) 0.0112(15)
C18 0.0277(9) 0.0558(14) 0.0409(11) -0.0020(10) 0.0163(8) -0.0042(9)
C19 0.0272(8) 0.0389(11) 0.0343(9) -0.0001(8) 0.0152(7) 0.0021(8)
C20 0.0503(13) 0.0536(15) 0.0564(13) -0.0067(12) 0.0322(11) 0.0044(11)
C21 0.0409(11) 0.0560(15) 0.0407(11) 0.0094(10) 0.0211(10) 0.0033(10)
C22 0.0299(9) 0.0256(9) 0.0391(10) -0.0023(8) 0.0091(8) 0.0019(8)
C23 0.0237(7) 0.0217(7) 0.0340(8) 0.000 0.0137(6) 0.000

loop_
_atom_type_symbol
_atom_type_description
_atom_type_scat_dispersion_real
_atom_type_scat_dispersion_imag
_atom_type_scat_source
Ti Ti 0.2191 1.8069 'International Tables Vol C Tables 4.2.6.8 and 6.1.1.4'
N N 0.0311 0.0180 'International Tables Vol C Tables 4.2.6.8 and 6.1.1.4'
C C 0.0181 0.0091 'International Tables Vol C Tables 4.2.6.8 and 6.1.1.4'
H H 0.0000 0.0000 'International Tables Vol C Tables 4.2.6.8 and 6.1.1.4'

loop_
_geom_angle_atom_site_label_1
_geom_angle_atom_site_label_2
_geom_angle_atom_site_label_3
_geom_angle
_geom_angle_site_symmetry_1
_geom_angle_site_symmetry_3
N3 Ti1 N5 105.49(8) . .
N3 Ti1 N6 111.80(8) . .
N5 Ti1 N6 112.65(8) . .
N3 Ti1 N4 115.38(7) . .
N5 Ti1 N4 104.59(8) . .
N6 Ti1 N4 106.84(8) . .
C2 N1 C1 109.53(16) . .
C2 N1 C4 125.74(16) . .
C1 N1 C4 124.65(17) . .
C3 N2 C1 109.55(15) . .
C3 N2 C8 125.19(16) . .
C1 N2 C8 125.10(16) . .
C1 N3 Ti1 178.43(15) . .
C12 N4 C13 110.97(19) . .
C12 N4 Ti1 125.34(16) . .
C13 N4 Ti1 123.44(14) . .
C15 N5 C14 111.65(18) . .
C15 N5 Ti1 129.23(15) . .
C14 N5 Ti1 118.49(16) . .
C17 N6 C16 111.9(2) . .
C17 N6 Ti1 121.92(18) . .
C16 N6 Ti1 125.80(18) . .
C23 N7 C22 108.84(16) . .
C23 N7 C19 123.72(16) . .
C22 N7 C19 127.01(16) . .
C23 N8 H8 109.5 . .
N3 C1 N2 127.88(17) . .
N3 C1 N1 127.48(17) . .
N2 C1 N1 104.62(16) . .
C3 C2 N1 108.20(18) . .
C3 C2 H2 125.9 . .
N1 C2 H2 125.9 . .
C2 C3 N2 108.09(18) . .
C2 C3 H17 126.0 . .
N2 C3 H17 126.0 . .
N1 C4 C6 109.40(16) . .
N1 C4 C5 108.67(18) . .
C6 C4 C5 109.28(19) . .
N1 C4 C7 108.67(15) . .
C6 C4 C7 112.31(19) . .
C5 C4 C7 108.45(18) . .
C4 C5 H21A 109.5 . .
C4 C5 H21B 109.5 . .
H21A C5 H21B 109.5 . .
C4 C5 H21C 109.5 . .
H21A C5 H21C 109.5 . .
H21B C5 H21C 109.5 . .
C4 C6 H19A 109.5 . .
C4 C6 H19B 109.5 . .
H19A C6 H19B 109.5 . .
C4 C6 H19C 109.5 . .
H19A C6 H19C 109.5 . .
H19B C6 H19C 109.5 . .
C4 C7 H20A 109.5 . .
C4 C7 H20B 109.5 . .
H20A C7 H20B 109.5 . .
C4 C7 H20C 109.5 . .
H20A C7 H20C 109.5 . .
H20B C7 H20C 109.5 . .
N2 C8 C9 108.45(17) . .
N2 C8 C10 109.22(18) . .
C9 C8 C10 109.14(19) . .
N2 C8 C11 109.49(17) . .
C9 C8 C11 112.1(2) . .
C10 C8 C11 108.39(19) . .
C8 C9 H24A 109.5 . .
C8 C9 H24B 109.5 . .
H24A C9 H24B 109.5 . .
C8 C9 H24C 109.5 . .
H24A C9 H24C 109.5 . .
H24B C9 H24C 109.5 . .
C8 C10 H22A 109.5 . .
C8 C10 H22B 109.5 . .
H22A C10 H22B 109.5 . .
C8 C10 H22C 109.5 . .
H22A C10 H22C 109.5 . .
H22B C10 H22C 109.5 . .
C8 C11 H23A 109.5 . .
C8 C11 H23B 109.5 . .
H23A C11 H23B 109.5 . .
C8 C11 H23C 109.5 . .
H23A C11 H23C 109.5 . .
H23B C11 H23C 109.5 . .
N4 C12 H5CA 109.5 . .
N4 C12 H5CB 109.5 . .
H5CA C12 H5CB 109.5 . .
N4 C12 H5CC 109.5 . .
H5CA C12 H5CC 109.5 . .
H5CB C12 H5CC 109.5 . .
N4 C13 H5BA 109.5 . .
N4 C13 H5BB 109.5 . .
H5BA C13 H5BB 109.5 . .
N4 C13 H5BC 109.5 . .
H5BA C13 H5BC 109.5 . .
H5BB C13 H5BC 109.5 . .
N5 C14 H4A 109.5 . .
N5 C14 H4B 109.5 . .
H4A C14 H4B 109.5 . .
N5 C14 H4C 109.5 . .
H4A C14 H4C 109.5 . .
H4B C14 H4C 109.5 . .
N5 C15 H6A 109.5 . .
N5 C15 H6B 109.5 . .
H6A C15 H6B 109.5 . .
N5 C15 H6C 109.5 . .
H6A C15 H6C 109.5 . .
H6B C15 H6C 109.5 . .
N6 C16 H10A 109.5 . .
N6 C16 H10B 109.5 . .
H10A C16 H10B 109.5 . .
N6 C16 H10C 109.5 . .
H10A C16 H10C 109.5 . .
H10B C16 H10C 109.5 . .
N6 C17 H11A 109.5 . .
N6 C17 H11B 109.5 . .
H11A C17 H11B 109.5 . .
N6 C17 H11C 109.5 . .
H11A C17 H11C 109.5 . .
H11B C17 H11C 109.5 . .
C19 C18 H7A 109.5 . .
C19 C18 H7B 109.5 . .
H7A C18 H7B 109.5 . .
C19 C18 H7C 109.5 . .
H7A C18 H7C 109.5 . .
H7B C18 H7C 109.5 . .
N7 C19 C20 109.32(17) . .
N7 C19 C21 109.72(15) . .
C20 C19 C21 108.94(18) . .
N7 C19 C18 108.54(15) . .
C20 C19 C18 109.50(17) . .
C21 C19 C18 110.81(19) . .
C19 C20 H20D 109.5 . .
C19 C20 H20E 109.5 . .
H20D C20 H20E 109.5 . .
C19 C20 H20F 109.5 . .
H20D C20 H20F 109.5 . .
H20E C20 H20F 109.5 . .
C19 C21 H21D 109.5 . .
C19 C21 H21E 109.5 . .
H21D C21 H21E 109.5 . .
C19 C21 H21F 109.5 . .
H21D C21 H21F 109.5 . .
H21E C21 H21F 109.5 . .
C22 C22 N7 108.38(11) 2 .
C22 C22 H3 125.8 2 .
N7 C22 H3 125.8 . .
N8 C23 N7 127.23(11) . 2
N8 C23 N7 127.23(11) . .
N7 C23 N7 105.5(2) 2 .

loop_
_geom_bond_atom_site_label_1
_geom_bond_atom_site_label_2
_geom_bond_distance
_geom_bond_site_symmetry_2
Ti1 N3 1.8248(17) .
Ti1 N5 1.9043(17) .
Ti1 N6 1.9248(18) .
Ti1 N4 1.9509(17) .
N1 C2 1.380(3) .
N1 C1 1.393(2) .
N1 C4 1.491(2) .
N2 C3 1.385(3) .
N2 C1 1.387(2) .
N2 C8 1.493(2) .
N3 C1 1.295(3) .
N4 C12 1.436(3) .
N4 C13 1.447(3) .
N5 C15 1.446(3) .
N5 C14 1.453(3) .
N6 C17 1.441(3) .
N6 C16 1.454(3) .
N7 C23 1.383(2) .
N7 C22 1.394(2) .
N7 C19 1.486(2) .
N8 C23 1.229(3) .
N8 H8 0.8200 .
C2 C3 1.339(3) .
C2 H2 0.9300 .
C3 H17 0.9300 .
C4 C6 1.523(3) .
C4 C5 1.529(3) .
C4 C7 1.533(3) .
C5 H21A 0.9600 .
C5 H21B 0.9600 .
C5 H21C 0.9600 .
C6 H19A 0.9600 .
C6 H19B 0.9600 .
C6 H19C 0.9600 .
C7 H20A 0.9600 .
C7 H20B 0.9600 .
C7 H20C 0.9600 .
C8 C9 1.520(3) .
C8 C10 1.523(3) .
C8 C11 1.528(3) .
C9 H24A 0.9600 .
C9 H24B 0.9600 .
C9 H24C 0.9600 .
C10 H22A 0.9600 .
C10 H22B 0.9600 .
C10 H22C 0.9600 .
C11 H23A 0.9600 .
C11 H23B 0.9600 .
C11 H23C 0.9600 .
C12 H5CA 0.9600 .
C12 H5CB 0.9600 .
C12 H5CC 0.9600 .
C13 H5BA 0.9600 .
C13 H5BB 0.9600 .
C13 H5BC 0.9600 .
C14 H4A 0.9600 .
C14 H4B 0.9600 .
C14 H4C 0.9600 .
C15 H6A 0.9600 .
C15 H6B 0.9600 .
C15 H6C 0.9600 .
C16 H10A 0.9600 .
C16 H10B 0.9600 .
C16 H10C 0.9600 .
C17 H11A 0.9600 .
C17 H11B 0.9600 .
C17 H11C 0.9600 .
C18 C19 1.530(3) .
C18 H7A 0.9600 .
C18 H7B 0.9600 .
C18 H7C 0.9600 .
C19 C20 1.525(3) .
C19 C21 1.528(3) .
C20 H20D 0.9600 .
C20 H20E 0.9600 .
C20 H20F 0.9600 .
C21 H21D 0.9600 .
C21 H21E 0.9600 .
C21 H21F 0.9600 .
C22 C22 1.324(4) 2
C22 H3 0.9300 .
C23 N7 1.383(2) 2

loop_
_geom_torsion_atom_site_label_1
_geom_torsion_atom_site_label_2
_geom_torsion_atom_site_label_3
_geom_torsion_atom_site_label_4
_geom_torsion
_geom_torsion_site_symmetry_4
C3 N2 C1 N3 -177.73(18) .
C8 N2 C1 N3 -2.3(3) .
C3 N2 C1 N1 0.88(19) .
C8 N2 C1 N1 176.34(16) .
C2 N1 C1 N3 178.09(18) .
C4 N1 C1 N3 1.1(3) .
C2 N1 C1 N2 -0.53(19) .
C4 N1 C1 N2 -177.48(16) .
C1 N1 C2 C3 0.0(2) .
C4 N1 C2 C3 176.89(17) .
N1 C2 C3 N2 0.6(2) .
C1 N2 C3 C2 -0.9(2) .
C8 N2 C3 C2 -176.39(17) .
C2 N1 C4 C6 121.8(2) .
C1 N1 C4 C6 -61.8(2) .
C2 N1 C4 C5 2.5(3) .
C1 N1 C4 C5 179.01(18) .
C2 N1 C4 C7 -115.3(2) .
C1 N1 C4 C7 61.2(2) .
C3 N2 C8 C9 110.5(2) .
C1 N2 C8 C9 -64.3(3) .
C3 N2 C8 C10 -8.4(3) .
C1 N2 C8 C10 176.86(18) .
C3 N2 C8 C11 -126.9(2) .
C1 N2 C8 C11 58.3(2) .
C23 N7 C19 C20 -177.10(15) .
C22 N7 C19 C20 11.2(3) .
C23 N7 C19 C21 -57.7(2) .
C22 N7 C19 C21 130.6(2) .
C23 N7 C19 C18 63.5(2) .
C22 N7 C19 C18 -108.2(2) .
C23 N7 C22 C22 0.5(2) 2
C19 N7 C22 C22 173.21(19) 2
C22 N7 C23 N8 179.81(9) .
C19 N7 C23 N8 6.82(18) .
C22 N7 C23 N7 -0.19(9) 2
C19 N7 C23 N7 -173.17(18) 2
